data_7010805
loop_
_publ_author_name
'Ingo Krossing'

_publ_section_title
;
 Reactions of P4 and I2 with Ag[Al(OC(CF3)3)4]: from elusive
 polyphosphorus cations to subvalent P3I6+ and phosphorus rich P5I2+
;
_journal_issue 4
_journal_name_full 'J. Chem. Soc., Dalton Trans.'
_journal_page_first 500
_journal_page_last 512
_journal_paper_doi 10.1039/b103957c
_journal_year 2002
_chemical_formula_sum 'C26 H2 Al2 Cl6 F55 O6 P'
_chemical_formula_weight 1752.91
_chemical_name_systematic
; 
?
;
_space_group_IT_number 2
_symmetry_cell_setting triclinic
_symmetry_space_group_name_Hall '-P 1'
_symmetry_space_group_name_H-M 'P -1'
_atom_sites_solution_hydrogens geom
_atom_sites_solution_primary direct
_atom_sites_solution_secondary difmap
_audit_creation_method 'SHELXL-CIF-file updated by CIF6'
_cell_angle_alpha 88.45(3)
_cell_angle_beta 69.56(3)
_cell_angle_gamma 82.99(3)
_cell_formula_units_Z 2
_cell_length_a 12.781(3)
_cell_length_b 13.445(3)
_cell_length_c 16.561(3)
_cell_measurement_reflns_used 2000
_cell_measurement_temperature 170
_cell_measurement_theta_max 52
_cell_volume 2646.4(11)
_computing_cell_refinement 'CELL (STOE)'
_computing_data_collection 'EXPOSE (STOE)'
_computing_data_reduction 'INTEGRATE (STOE)'
_computing_molecular_graphics 'XP (SHELXTL-Plus)'
_computing_publication_material Resview
_computing_structure_refinement 'SHELXL-93 (Sheldrick, 1993)'
_computing_structure_solution 'SHELXS-86 (Sheldrick, 1986)'
_diffrn_ambient_temperature 170
_diffrn_measured_fraction_theta_full 0.910
_diffrn_measured_fraction_theta_max 0.910
_diffrn_measurement_device 'STOE IPDS'
_diffrn_measurement_method 'STOE IPDS'
_diffrn_radiation_monochromator graphite
_diffrn_radiation_source 'fine-focus sealed tube'
_diffrn_radiation_type MoK\a
_diffrn_radiation_wavelength 0.71073
_diffrn_reflns_av_R_equivalents 0.0415
_diffrn_reflns_av_sigmaI/netI 0.0278
_diffrn_reflns_limit_h_max 15
_diffrn_reflns_limit_h_min -14
_diffrn_reflns_limit_k_max 15
_diffrn_reflns_limit_k_min -15
_diffrn_reflns_limit_l_max 20
_diffrn_reflns_limit_l_min -20
_diffrn_reflns_number 20542
_diffrn_reflns_theta_full 25.92
_diffrn_reflns_theta_max 25.92
_diffrn_reflns_theta_min 1.71
_exptl_absorpt_coefficient_mu 0.625
_exptl_crystal_colour colorless
_exptl_crystal_density_diffrn 2.200
_exptl_crystal_description block
_exptl_crystal_F_000 1688
_exptl_crystal_size_max 0.5
_exptl_crystal_size_mid 0.4
_exptl_crystal_size_min 0.3
_refine_diff_density_max 1.339
_refine_diff_density_min -0.767
_refine_diff_density_rms 0.165
_refine_ls_extinction_coef 0.029(5)
_refine_ls_extinction_expression Fc^*^=kFc[1+0.001xFc^2^\l^3^/sin(2\q)]^-1/4^
_refine_ls_extinction_method SHELXL
_refine_ls_goodness_of_fit_ref 1.087
_refine_ls_hydrogen_treatment mixed
_refine_ls_matrix_type full
_refine_ls_number_parameters 1012
_refine_ls_number_reflns 9396
_refine_ls_number_restraints 233
_refine_ls_restrained_S_all 1.089
_refine_ls_R_factor_all 0.1497
_refine_ls_R_factor_gt 0.1298
_refine_ls_shift/su_max 0.060
_refine_ls_shift/su_mean 0.004
_refine_ls_structure_factor_coef Fsqd
_refine_ls_weighting_details 'calc w=1/[\s^2^(Fo^2^)+(0.2750P)^2^+7.1704P] where P=(Fo^2^+2Fc^2^)/3'
_refine_ls_weighting_scheme calc
_refine_ls_wR_factor_gt 0.3729
_refine_ls_wR_factor_ref 0.3932
_reflns_number_observed 6929
_reflns_number_total 9396
_reflns_observed_criterion >2sigma(I)
_cod_data_source_file b103957c.txt
_cod_data_source_block Cl2P(CDCl2)2+
_cod_depositor_comments
;
The following automatic conversions were performed:
'_symmetry_cell_setting' value 'Triclinic' changed to 'triclinic'
according to '/home/saulius/struct/CIF-dictionaries/cif_core.dic'
dictionary named 'cif_core.dic' version 2.4.1 from 2010-06-29.

Automatic conversion script
Id: cif_fix_enum 1527 2010-12-29 10:47:43Z saulius 
;
_cod_original_cell_volume 2646.3(9)
_cod_original_sg_symbol_H-M P-1
_cod_database_code 7010805

loop_
_symmetry_equiv_pos_as_xyz
'x, y, z'
'-x, -y, -z'

loop_
_atom_site_label
_atom_site_type_symbol
_atom_site_fract_x
_atom_site_fract_y
_atom_site_fract_z
_atom_site_U_iso_or_equiv
_atom_site_adp_type
_atom_site_occupancy
_atom_site_symmetry_multiplicity
_atom_site_calc_flag
_atom_site_refinement_flags
_atom_site_disorder_assembly
_atom_site_disorder_group
P2 P -0.42206(13) -0.25428(16) -0.72715(10) 0.0482(4) Uani 1 1 d . . .
Cl1 Cl -0.4854(3) -0.0801(3) -0.61265(18) 0.1042(10) Uani 1 1 d . . .
Cl2 Cl -0.30318(19) -0.0834(2) -0.77781(19) 0.0821(7) Uani 1 1 d . . .
Cl3 Cl -0.4860(2) -0.3425(2) -0.63301(14) 0.0945(8) Uani 1 1 d . . .
Cl4 Cl -0.53588(16) -0.1981(2) -0.77350(16) 0.0791(7) Uani 1 1 d . . .
Cl5 Cl -0.3574(2) -0.4283(2) -0.84021(18) 0.0933(8) Uani 1 1 d . . .
Cl6 Cl -0.20196(17) -0.35899(19) -0.76663(17) 0.0777(6) Uani 1 1 d . . .
C#1 C -0.3083(6) -0.3262(7) -0.8113(5) 0.0576(19) Uani 1 1 d . . .
D10A H -0.2801 -0.2840 -0.8616 0.069 Uiso 1 1 calc R . .
C#2 C -0.3700(7) -0.1504(7) -0.6888(5) 0.065(2) Uani 1 1 d . . .
D10B H -0.3161 -0.1773 -0.6615 0.078 Uiso 1 1 calc R . .
O1 O -0.7519(4) 0.3040(4) -0.6496(3) 0.0547(12) Uani 1 1 d . A .
O2 O -0.7612(4) 0.4213(3) -0.7901(3) 0.0470(11) Uani 1 1 d . A .
O3 O -0.6371(3) 0.2308(3) -0.8237(3) 0.0526(13) Uani 1 1 d . . .
O4 O -0.9671(4) 0.1994(5) -0.8589(3) 0.0651(16) Uani 1 1 d . . .
O5 O -0.9596(4) 0.0713(3) -0.7204(3) 0.0433(10) Uani 1 1 d . . .
O6 O -1.0945(3) 0.2604(4) -0.6873(3) 0.0448(11) Uani 1 1 d . . .
Al1 Al -0.74467(10) 0.30340(11) -0.75275(8) 0.0226(3) Uani 1 1 d . A .
Al2 Al -0.97904(11) 0.19171(11) -0.75463(8) 0.0230(3) Uani 1 1 d . . .
F100 F -0.8639(2) 0.2484(2) -0.75037(17) 0.0261(6) Uani 1 1 d . . .
C1 C -0.7259(4) 0.2687(4) -0.5813(3) 0.0456(15) Uani 1 1 d D . .
C2 C -0.6045(5) 0.2803(4) -0.5895(4) 0.127(6) Uani 1 1 d D A .
C4 C -0.7388(5) 0.1544(5) -0.5783(4) 0.096(4) Uani 1 1 d D A .
C5 C -0.7968(4) 0.5196(5) -0.7799(3) 0.0387(13) Uani 1 1 d D . .
C8 C -0.7018(5) 0.5733(5) -0.7648(3) 0.1114(14) Uani 1 1 d DU B .
C9 C -0.5381(4) 0.2203(4) -0.8893(3) 0.0412(14) Uani 1 1 d D . .
C10 C -0.5612(5) 0.1998(4) -0.9725(4) 0.185(11) Uani 1 1 d D . .
C12 C -0.4764(4) 0.3154(5) -0.9009(3) 0.086(3) Uani 1 1 d D . .
C101 C -0.9987(4) 0.2298(4) -0.9253(3) 0.0428(14) Uani 1 1 d D C .
C103 C -0.9179(4) 0.1737(4) -1.0074(3) 0.0554(18) Uani 1 1 d D . .
C104 C -0.9814(5) 0.3400(5) -0.9323(4) 0.097(3) Uani 1 1 d D . .
C105 C -0.9219(3) -0.0268(4) -0.7349(3) 0.0380(13) Uani 1 1 d D A .
C109 C -1.1869(4) 0.2675(3) -0.6154(3) 0.0360(13) Uani 1 1 d D . .
C110 C -1.2649(4) 0.3614(4) -0.6233(3) 0.061(2) Uani 1 1 d D . .
C111 C -1.1527(4) 0.2797(4) -0.5361(4) 0.067(2) Uani 1 1 d D . .
C112 C -1.2496(4) 0.1743(4) -0.6049(3) 0.063(2) Uani 1 1 d D . .
F1 F -0.5901(5) 0.2724(7) -0.5150(4) 0.157(4) Uani 1 1 d D . .
F2 F -0.5822(6) 0.3686(5) -0.6217(6) 0.164(4) Uani 1 1 d D . .
F3 F -0.5340(5) 0.2098(6) -0.6428(4) 0.131(3) Uani 1 1 d D . .
C3 C -0.8098(5) 0.3204(5) -0.4979(4) 0.077(4) Uani 0.763(11) 1 d PD A 1
F4 F -0.9101(4) 0.3306(7) -0.4992(4) 0.150(4) Uani 1 1 d D A 1
F5 F -0.8105(5) 0.2780(7) -0.4277(3) 0.142(4) Uani 1 1 d D A 1
F6 F -0.7859(8) 0.4094(5) -0.4925(5) 0.128(4) Uani 0.763(11) 1 d PD A 1
C3A C -0.8280(13) 0.3095(10) -0.5018(10) 0.0274(15) Uani 0.237(11) 1 d PDU A 2
F6A F -0.8750(18) 0.2290(15) -0.4810(15) 0.102(9) Uani 0.237(11) 1 d PD A 2
F7 F -0.6835(6) 0.1100(6) -0.6533(4) 0.129(3) Uani 1 1 d D . .
F8 F -0.6992(6) 0.1075(6) -0.5233(5) 0.137(3) Uani 1 1 d D . .
F9 F -0.8432(6) 0.1387(7) -0.5581(6) 0.162(4) Uani 1 1 d D . .
C6 C -0.9082(5) 0.5404(4) -0.6987(4) 0.064(3) Uani 0.758(9) 1 d PD B 1
F10 F -0.9593(4) 0.6312(4) -0.7000(4) 0.0864(18) Uani 1 1 d D B 1
F11 F -0.8794(9) 0.5287(6) -0.6295(4) 0.164(6) Uani 0.758(9) 1 d PD B 1
F12 F -0.9757(5) 0.4741(5) -0.6995(6) 0.099(3) Uani 0.758(9) 1 d PD B 1
C6A C -0.9267(8) 0.537(2) -0.7254(14) 0.0344(15) Uani 0.242(9) 1 d PDU B 2
F11A F -0.9758(13) 0.508(4) -0.7748(16) 0.165(19) Uani 0.242(9) 1 d P B 2
F12A F -0.9408(17) 0.4760(16) -0.6576(13) 0.067(7) Uani 0.242(9) 1 d P B 2
C7 C -0.8212(5) 0.5680(5) -0.8611(4) 0.052(5) Uani 0.48(3) 1 d PD B .
F13 F -0.9203(6) 0.5515(6) -0.8601(5) 0.151(3) Uani 1 1 d D . .
F14 F -0.7460(6) 0.5268(4) -0.9301(3) 0.113(3) Uani 1 1 d D . .
F15 F -0.8162(6) 0.6641(4) -0.8598(4) 0.103(2) Uani 1 1 d D . .
C7A C -0.734(3) 0.5682(14) -0.8712(10) 0.22(2) Uani 0.52(3) 1 d PD B 2
F16 F -0.7375(5) 0.6610(4) -0.7285(4) 0.0971(18) Uani 1 1 d D B 1
F17 F -0.6556(5) 0.5181(5) -0.7173(4) 0.136(2) Uani 1 1 d D B 1
F18 F -0.6230(5) 0.5799(5) -0.8402(5) 0.136(5) Uani 0.809(13) 1 d PD B 1
F18A F -0.757(4) 0.576(5) -0.6820(8) 0.1454(15) Uani 0.191(13) 1 d PDU B 2
F19 F -0.5879(5) 0.1069(5) -0.9736(5) 0.136(3) Uani 1 1 d D . .
F20 F -0.6479(5) 0.2663(6) -0.9736(5) 0.129(3) Uani 1 1 d D . .
F21 F -0.4704(5) 0.2130(7) -1.0408(4) 0.170(5) Uani 1 1 d D . .
C11 C -0.4614(4) 0.1299(5) -0.8715(3) 0.073(3) Uani 1 1 d D . .
F22 F -0.4177(5) 0.1568(6) -0.8147(4) 0.110(2) Uani 1 1 d D . .
F23 F -0.3765(4) 0.0956(4) -0.9424(4) 0.106(2) Uani 1 1 d D . .
F24 F -0.5210(4) 0.0545(4) -0.8407(4) 0.100(2) Uani 1 1 d D . .
F25 F -0.3674(3) 0.2944(5) -0.9483(4) 0.095(2) Uani 1 1 d D . .
F26 F -0.4853(5) 0.3506(5) -0.8234(3) 0.0938(18) Uani 1 1 d D . .
F27 F -0.5254(5) 0.3863(5) -0.9394(4) 0.112(3) Uani 1 1 d D . .
F101 F -1.1386(4) 0.2215(5) -0.9854(3) 0.105(2) Uani 1 1 d D C 1
F102 F -1.1364(5) 0.1219(4) -0.8802(4) 0.115(3) Uani 1 1 d D C 1
F103 F -1.1912(4) 0.2792(5) -0.8542(3) 0.092(2) Uani 0.875(5) 1 d PD C 1
F30A F -1.1458(13) 0.1494(12) -0.9587(11) 0.0233(14) Uani 0.125(5) 1 d PDU C 2
C102 C -1.1182(5) 0.2134(4) -0.9114(3) 0.072(3) Uani 1 1 d D . .
F104 F -0.9398(5) 0.0813(4) -1.0078(3) 0.0856(16) Uani 1 1 d D . .
F105 F -0.8118(4) 0.1717(5) -1.0144(3) 0.099(2) Uani 1 1 d D . .
F106 F -0.9250(5) 0.2146(5) -1.0796(3) 0.100(2) Uani 1 1 d D . .
F107 F -1.0249(10) 0.3900(6) -0.9836(5) 0.167(5) Uani 1 1 d D . .
F108 F -0.8746(6) 0.3536(6) -0.9673(7) 0.143(3) Uani 1 1 d D . .
F109 F -1.0354(9) 0.3864(6) -0.8574(5) 0.147(4) Uani 1 1 d D . .
C106 C -0.8991(4) -0.0795(4) -0.6573(3) 0.065(2) Uani 0.875(5) 1 d PD A 1
F110 F -0.9005(5) -0.1782(4) -0.6566(4) 0.0840(19) Uani 0.875(5) 1 d PD A 1
F111 F -0.7995(4) -0.0660(4) -0.6536(4) 0.1003(18) Uani 1 1 d D A 1
F112 F -0.9772(6) -0.0426(5) -0.5853(3) 0.095(2) Uani 0.875(5) 1 d PD A 1
C18A C -0.8485(9) 0.0057(7) -0.6847(7) 0.0609(15) Uani 0.125(5) 1 d PDU A 2
F37A F -0.8759(15) 0.0588(11) -0.6156(9) 0.049(8) Uani 0.125(5) 1 d PD A 2
F39A F -0.7567(13) 0.0448(11) -0.7197(13) 0.051(7) Uiso 0.125(5) 1 d PD A 2
C107 C -1.0152(5) -0.0798(4) -0.7525(3) 0.055(2) Uani 0.843(6) 1 d PD A 1
F113 F -1.0558(5) -0.0260(4) -0.8038(4) 0.0825(18) Uani 0.843(6) 1 d PD A 1
F114 F -1.0981(4) -0.0876(4) -0.6813(4) 0.0888(17) Uani 1 1 d D A 1
F115 F -0.9801(5) -0.1697(4) -0.7863(4) 0.0789(17) Uani 0.843(6) 1 d PD A 1
C19A C -1.0026(16) -0.0980(9) -0.6759(13) 0.0630(15) Uani 0.157(6) 1 d PDU A 2
F40A F -1.033(2) -0.077(2) -0.6031(14) 0.064(9) Uani 0.157(6) 1 d PD A 2
F42A F -0.954(3) -0.178(2) -0.692(2) 0.0698(15) Uani 0.157(6) 1 d PDU A 2
C108 C -0.8148(5) -0.0452(4) -0.8160(3) 0.066(3) Uani 0.901(7) 1 d PD A 1
F116 F -0.7601(4) -0.1335(4) -0.8208(3) 0.0690(16) Uani 0.901(7) 1 d PD A 1
F117 F -0.8375(6) -0.0307(5) -0.8866(3) 0.129(3) Uani 1 1 d D A 1
F118 F -0.7470(5) 0.0195(5) -0.8152(6) 0.142(4) Uani 1 1 d D A 1
C20A C -0.918(4) -0.066(5) -0.8238(19) 0.0928(15) Uani 0.099(7) 1 d PDU A 2
F43A F -0.8021(18) 0.0339(9) -0.8633(10) 0.012(6) Uani 0.099(7) 1 d PD A 2
F119 F -1.3437(4) 0.3901(4) -0.5484(3) 0.0787(16) Uani 1 1 d D C .
F120 F -1.2070(4) 0.4379(3) -0.6518(3) 0.0747(15) Uani 1 1 d D C .
F121 F -1.3166(4) 0.3445(5) -0.6777(3) 0.0913(19) Uani 1 1 d D C .
F122 F -1.2372(4) 0.2634(5) -0.4624(3) 0.099(2) Uani 1 1 d D C .
F123 F -1.0640(4) 0.2116(4) -0.5415(3) 0.0901(18) Uani 1 1 d D C .
F124 F -1.1249(4) 0.3728(4) -0.5334(4) 0.0913(17) Uani 1 1 d D C .
F125 F -1.1993(4) 0.0979(4) -0.5724(3) 0.0860(18) Uani 1 1 d D C .
F126 F -1.3573(3) 0.1934(4) -0.5533(3) 0.0868(18) Uani 1 1 d D C .
F127 F -1.2487(4) 0.1440(4) -0.6821(3) 0.0905(17) Uani 1 1 d D C .

loop_
_atom_site_aniso_label
_atom_site_aniso_U_11
_atom_site_aniso_U_22
_atom_site_aniso_U_33
_atom_site_aniso_U_23
_atom_site_aniso_U_13
_atom_site_aniso_U_12
P2 0.0412(7) 0.0680(12) 0.0340(7) 0.0047(7) -0.0121(6) -0.0056(7)
Cl1 0.112(2) 0.106(2) 0.0796(15) -0.0357(14) -0.0229(14) 0.0224(16)
Cl2 0.0648(11) 0.0672(15) 0.1095(18) 0.0054(12) -0.0223(11) -0.0155(10)
Cl3 0.0883(15) 0.131(2) 0.0487(10) 0.0336(12) 0.0001(10) -0.0338(14)
Cl4 0.0531(9) 0.1087(19) 0.0864(13) 0.0019(12) -0.0404(9) -0.0031(10)
Cl5 0.1001(17) 0.0849(18) 0.0875(16) -0.0244(13) -0.0175(13) -0.0230(14)
Cl6 0.0568(10) 0.0757(15) 0.0953(14) 0.0177(11) -0.0267(10) 0.0088(9)
C#1 0.048(3) 0.063(5) 0.053(4) -0.003(3) -0.008(3) -0.005(3)
C#2 0.058(4) 0.075(6) 0.070(4) -0.012(4) -0.035(3) 0.000(4)
O1 0.058(2) 0.080(4) 0.039(2) -0.002(2) -0.0314(18) -0.013(2)
O2 0.050(2) 0.022(2) 0.056(2) 0.0047(17) -0.0021(19) -0.0081(17)
O3 0.034(2) 0.033(3) 0.061(3) -0.0043(19) 0.0197(19) 0.0003(17)
O4 0.055(2) 0.120(5) 0.0295(19) 0.005(2) -0.0273(18) -0.009(3)
O5 0.060(2) 0.026(2) 0.038(2) 0.0002(15) -0.0081(18) -0.0123(18)
O6 0.0291(18) 0.046(3) 0.046(2) 0.0034(18) 0.0015(16) -0.0009(17)
Al1 0.0188(5) 0.0233(8) 0.0255(6) -0.0014(5) -0.0063(5) -0.0059(5)
Al2 0.0210(6) 0.0293(8) 0.0216(6) 0.0000(5) -0.0091(5) -0.0083(5)
F100 0.0234(12) 0.0261(16) 0.0319(13) 0.0020(11) -0.0125(10) -0.0066(10)
C1 0.050(3) 0.059(4) 0.031(2) -0.002(2) -0.022(2) 0.005(3)
C2 0.069(5) 0.263(19) 0.068(5) -0.013(8) -0.036(4) -0.045(8)
C4 0.111(8) 0.080(8) 0.070(6) 0.009(5) 0.001(6) -0.015(6)
C5 0.036(3) 0.031(3) 0.048(3) 0.008(2) -0.013(2) -0.006(2)
C8 0.1116(15) 0.1110(16) 0.1117(16) 0.0015(9) -0.0389(9) -0.0139(9)
C9 0.021(2) 0.053(4) 0.038(3) -0.009(2) 0.002(2) 0.000(2)
C10 0.049(5) 0.44(3) 0.053(5) -0.033(11) -0.022(4) 0.033(10)
C12 0.046(4) 0.125(8) 0.082(6) 0.031(5) -0.007(4) -0.041(5)
C101 0.063(3) 0.050(4) 0.028(2) 0.009(2) -0.027(2) -0.022(3)
C103 0.061(4) 0.074(5) 0.037(3) 0.007(3) -0.019(3) -0.021(3)
C104 0.130(8) 0.086(8) 0.079(6) 0.005(5) -0.032(6) -0.043(7)
C105 0.038(3) 0.032(3) 0.039(3) 0.004(2) -0.008(2) -0.001(2)
C109 0.023(2) 0.041(3) 0.035(3) 0.002(2) -0.0009(19) -0.002(2)
C110 0.038(3) 0.065(5) 0.069(4) 0.007(4) -0.010(3) 0.004(3)
C111 0.054(4) 0.096(7) 0.048(4) -0.002(4) -0.018(3) 0.008(4)
C112 0.038(3) 0.071(5) 0.069(5) 0.007(4) -0.001(3) -0.023(3)
F1 0.079(3) 0.316(13) 0.095(4) -0.034(5) -0.068(3) 0.023(5)
F2 0.124(4) 0.110(6) 0.304(12) 0.048(6) -0.118(6) -0.069(4)
F3 0.052(3) 0.232(10) 0.090(4) -0.027(5) -0.014(3) 0.030(4)
C3 0.068(6) 0.112(11) 0.059(6) -0.016(6) -0.029(5) -0.015(6)
F4 0.068(4) 0.254(11) 0.104(5) -0.069(6) -0.019(3) 0.050(5)
F5 0.100(4) 0.260(10) 0.036(2) 0.005(4) -0.009(3) 0.048(5)
F6 0.183(9) 0.080(6) 0.113(6) -0.063(5) -0.047(6) 0.007(6)
C3A 0.0272(16) 0.0274(16) 0.0275(17) 0.0006(9) -0.0095(9) -0.0034(9)
F6A 0.070(13) 0.15(2) 0.078(14) 0.065(14) -0.011(10) -0.055(14)
F7 0.156(7) 0.068(5) 0.129(6) -0.016(4) -0.009(5) -0.008(4)
F8 0.174(7) 0.080(5) 0.139(6) 0.038(4) -0.045(5) 0.019(5)
F9 0.120(6) 0.122(7) 0.231(11) -0.014(7) -0.029(7) -0.061(5)
C6 0.067(6) 0.047(7) 0.073(7) -0.014(5) -0.024(5) 0.009(5)
F10 0.063(3) 0.049(3) 0.118(4) -0.008(3) -0.002(3) 0.019(2)
F11 0.330(16) 0.076(6) 0.031(3) -0.010(3) -0.019(6) 0.058(8)
F12 0.054(4) 0.062(5) 0.138(8) -0.018(5) 0.026(4) -0.026(3)
C6A 0.0343(16) 0.0344(16) 0.0344(17) 0.0006(9) -0.0119(9) -0.0041(9)
F11A 0.014(6) 0.40(6) 0.087(14) 0.03(2) -0.034(8) -0.023(15)
F12A 0.059(11) 0.054(12) 0.054(11) -0.014(9) 0.028(8) -0.023(9)
C7 0.046(7) 0.072(11) 0.038(7) 0.023(6) -0.014(5) -0.019(6)
F13 0.217(6) 0.117(7) 0.192(7) 0.014(5) -0.160(6) -0.029(6)
F14 0.197(7) 0.072(4) 0.061(3) 0.014(3) -0.040(4) -0.008(4)
F15 0.158(6) 0.052(4) 0.090(4) 0.021(3) -0.037(4) 0.000(3)
C7A 0.59(6) 0.013(11) 0.109(14) -0.012(8) -0.20(2) 0.039(19)
F16 0.125(4) 0.058(4) 0.130(4) -0.021(3) -0.067(4) -0.022(3)
F17 0.170(4) 0.073(4) 0.239(7) -0.012(4) -0.165(4) -0.010(4)
F18 0.047(3) 0.082(5) 0.228(12) -0.018(6) 0.026(5) -0.037(3)
F18A 0.1453(16) 0.1453(17) 0.1455(17) 0.0023(9) -0.0507(9) -0.0175(9)
F19 0.107(4) 0.177(7) 0.126(5) -0.080(5) -0.026(4) -0.055(5)
F20 0.107(4) 0.174(8) 0.142(5) 0.015(5) -0.089(4) -0.020(5)
F21 0.097(5) 0.366(15) 0.041(3) -0.022(5) -0.009(3) -0.041(7)
C11 0.045(4) 0.083(7) 0.079(5) 0.006(4) -0.008(4) 0.001(4)
F22 0.084(3) 0.161(7) 0.096(4) 0.009(4) -0.047(3) -0.004(4)
F23 0.047(3) 0.078(4) 0.149(6) -0.029(4) 0.012(3) 0.022(2)
F24 0.051(2) 0.047(3) 0.173(6) 0.005(3) -0.006(3) 0.006(2)
F25 0.0261(18) 0.101(4) 0.137(5) 0.030(4) 0.001(2) -0.015(2)
F26 0.109(4) 0.087(4) 0.093(4) -0.013(3) -0.034(3) -0.042(3)
F27 0.073(3) 0.084(4) 0.132(5) 0.045(4) 0.018(3) -0.006(3)
F101 0.078(3) 0.176(7) 0.083(3) -0.004(4) -0.057(3) -0.010(4)
F102 0.081(3) 0.103(5) 0.131(5) -0.013(4) 0.016(3) -0.059(3)
F103 0.054(3) 0.153(7) 0.066(3) -0.021(4) -0.024(2) 0.019(3)
F30A 0.0235(16) 0.0234(16) 0.0233(17) 0.0003(9) -0.0083(9) -0.0031(9)
C102 0.052(4) 0.112(8) 0.064(4) -0.009(4) -0.031(3) -0.014(4)
F104 0.104(4) 0.073(4) 0.072(3) -0.021(2) -0.015(3) -0.021(3)
F105 0.057(2) 0.190(6) 0.051(2) -0.009(3) -0.009(2) -0.049(3)
F106 0.132(4) 0.141(6) 0.032(2) 0.011(3) -0.030(2) -0.029(4)
F107 0.317(13) 0.055(4) 0.110(5) 0.036(4) -0.061(7) 0.006(6)
F108 0.115(5) 0.095(5) 0.217(9) 0.003(5) -0.037(6) -0.065(4)
F109 0.259(10) 0.058(5) 0.117(5) -0.024(4) -0.052(6) -0.030(5)
C106 0.099(6) 0.057(6) 0.055(4) 0.006(4) -0.042(4) -0.025(5)
F110 0.150(5) 0.034(3) 0.077(3) 0.008(2) -0.056(4) 0.002(3)
F111 0.119(4) 0.104(5) 0.116(4) 0.023(3) -0.086(3) -0.030(3)
F112 0.167(7) 0.063(4) 0.041(3) 0.000(2) -0.029(3) 0.014(4)
C18A 0.0609(16) 0.0609(17) 0.0609(17) 0.0010(9) -0.0212(9) -0.0073(9)
F37A 0.021(10) 0.09(2) 0.034(12) -0.026(13) -0.011(9) 0.021(12)
C107 0.081(5) 0.031(5) 0.059(4) -0.006(3) -0.031(4) -0.008(4)
F113 0.089(3) 0.079(4) 0.109(4) 0.020(3) -0.067(3) -0.025(3)
F114 0.063(3) 0.083(4) 0.114(4) 0.001(3) -0.018(3) -0.026(3)
F115 0.121(4) 0.043(3) 0.100(4) 0.002(3) -0.066(3) -0.028(3)
C19A 0.0630(16) 0.0630(17) 0.0631(17) 0.0011(9) -0.0220(9) -0.0074(9)
F40A 0.061(15) 0.068(19) 0.050(14) 0.038(13) -0.003(12) -0.012(13)
F42A 0.0698(16) 0.0696(16) 0.0699(17) 0.0011(9) -0.0243(9) -0.0084(9)
C108 0.081(6) 0.055(6) 0.044(4) -0.003(3) 0.003(4) -0.014(4)
F116 0.052(3) 0.059(4) 0.074(3) -0.017(2) -0.001(2) 0.019(2)
F117 0.160(6) 0.131(6) 0.050(3) 0.004(3) 0.000(4) 0.047(5)
F118 0.070(3) 0.112(6) 0.198(9) -0.029(5) 0.026(5) -0.047(4)
C20A 0.0927(16) 0.0927(17) 0.0928(17) 0.0016(9) -0.0323(9) -0.0111(9)
F43A 0.015(10) 0.019(14) 0.001(9) -0.009(8) -0.003(7) -0.001(9)
F119 0.055(2) 0.079(4) 0.068(3) -0.001(2) 0.011(2) 0.021(2)
F120 0.062(3) 0.051(3) 0.092(3) 0.018(2) -0.009(2) 0.009(2)
F121 0.065(2) 0.137(5) 0.079(3) 0.009(3) -0.044(2) 0.016(3)
F122 0.092(4) 0.151(6) 0.036(2) 0.002(3) -0.011(2) 0.019(4)
F123 0.071(3) 0.123(5) 0.088(3) -0.001(3) -0.054(2) 0.024(3)
F124 0.094(3) 0.094(4) 0.097(4) -0.034(3) -0.044(3) -0.012(3)
F125 0.070(3) 0.044(3) 0.107(4) 0.020(3) 0.014(3) -0.007(2)
F126 0.0333(19) 0.091(4) 0.111(4) 0.007(3) 0.011(2) -0.022(2)
F127 0.095(3) 0.097(4) 0.085(3) -0.014(3) -0.025(3) -0.049(3)

loop_
_atom_type_symbol
_atom_type_description
_atom_type_scat_dispersion_real
_atom_type_scat_dispersion_imag
_atom_type_scat_source
C C 0.0033 0.0016 'International Tables Vol C Tables 4.2.6.8 and 6.1.1.4'
O O 0.0106 0.0060 'International Tables Vol C Tables 4.2.6.8 and 6.1.1.4'
F F 0.0171 0.0103 'International Tables Vol C Tables 4.2.6.8 and 6.1.1.4'
Al Al 0.0645 0.0514 'International Tables Vol C Tables 4.2.6.8 and 6.1.1.4'
P P 0.1023 0.0942 'International Tables Vol C Tables 4.2.6.8 and 6.1.1.4'
Cl Cl 0.1484 0.1585 'International Tables Vol C Tables 4.2.6.8 and 6.1.1.4'
H H 0.0000 0.0000 'International Tables Vol C Tables 4.2.6.8 and 6.1.1.4'

loop_
_geom_angle_atom_site_label_1
_geom_angle_atom_site_label_2
_geom_angle_atom_site_label_3
_geom_angle
_geom_angle_site_symmetry_1
_geom_angle_site_symmetry_3
_geom_angle_publ_flag
C#1 P2 C#2 110.6(4) . . ?
C#1 P2 Cl3 108.8(3) . . ?
C#2 P2 Cl3 110.2(3) . . ?
C#1 P2 Cl4 109.2(3) . . ?
C#2 P2 Cl4 108.1(3) . . ?
Cl3 P2 Cl4 110.03(14) . . ?
Cl5 C#1 Cl6 113.3(5) . . ?
Cl5 C#1 P2 109.4(4) . . ?
Cl6 C#1 P2 105.2(4) . . ?
Cl2 C#2 Cl1 113.5(6) . . ?
Cl2 C#2 P2 106.9(4) . . ?
Cl1 C#2 P2 108.0(4) . . ?
C1 O1 Al1 154.8(4) . . ?
C5 O2 Al1 153.3(4) . . ?
C9 O3 Al1 150.8(4) . . ?
C101 O4 Al2 155.6(5) . . ?
C105 O5 Al2 152.3(3) . . ?
C105 O5 C18A 56.0(3) . . ?
Al2 O5 C18A 131.6(4) . . ?
C109 O6 Al2 149.9(4) . . ?
O1 Al1 O3 117.8(3) . . ?
O1 Al1 O2 112.1(3) . . ?
O3 Al1 O2 111.8(2) . . ?
O1 Al1 F100 104.4(2) . . ?
O3 Al1 F100 103.6(2) . . ?
O2 Al1 F100 105.7(2) . . ?
O4 Al2 O6 113.9(3) . . ?
O4 Al2 O5 114.1(3) . . ?
O6 Al2 O5 113.1(2) . . ?
O4 Al2 F100 103.8(2) . . ?
O6 Al2 F100 105.6(2) . . ?
O5 Al2 F100 105.12(19) . . ?
Al2 F100 Al1 176.56(18) . . ?
O1 C1 C2 113.0(5) . . ?
O1 C1 C3 109.9(5) . . ?
C2 C1 C3 110.5(4) . . ?
O1 C1 C3A 104.7(9) . . ?
C2 C1 C3A 122.0(9) . . ?
C3 C1 C3A 11.7(8) . . ?
O1 C1 C4 105.7(5) . . ?
C2 C1 C4 108.4(4) . . ?
C3 C1 C4 109.1(4) . . ?
C3A C1 C4 101.4(6) . . ?
F1 C2 F2 109.7(6) . . ?
F1 C2 F3 108.5(5) . . ?
F2 C2 F3 109.1(6) . . ?
F1 C2 C1 111.8(5) . . ?
F2 C2 C1 108.0(6) . . ?
F3 C2 C1 109.6(5) . . ?
F9 C4 F8 108.1(6) . . ?
F9 C4 F7 106.7(6) . . ?
F8 C4 F7 106.2(6) . . ?
F9 C4 C1 111.9(6) . . ?
F8 C4 C1 112.1(6) . . ?
F7 C4 C1 111.5(6) . . ?
O2 C5 C8 107.7(4) . . ?
O2 C5 C6A 110.0(11) . . ?
C8 C5 C6A 126.4(11) . . ?
O2 C5 C6 110.8(4) . . ?
C8 C5 C6 108.7(4) . . ?
C6A C5 C6 21.0(9) . . ?
O2 C5 C7 113.3(5) . . ?
C8 C5 C7 108.5(4) . . ?
C6A C5 C7 90.0(10) . . ?
C6 C5 C7 107.9(4) . . ?
O2 C5 C7A 105.5(9) . . ?
C8 C5 C7A 75.5(14) . . ?
C6A C5 C7A 126.7(17) . . ?
C6 C5 C7A 139.6(12) . . ?
C7 C5 C7A 38.9(15) . . ?
F16 C8 F18A 63(3) . . ?
F16 C8 F17 108.4(5) . . ?
F18A C8 F17 63(2) . . ?
F16 C8 F18 110.4(6) . . ?
F18A C8 F18 162(2) . . ?
F17 C8 F18 106.8(6) . . ?
F16 C8 C5 113.6(5) . . ?
F18A C8 C5 90(2) . . ?
F17 C8 C5 110.3(6) . . ?
F18 C8 C5 107.2(5) . . ?
F16 C8 C7A 110.1(8) . . ?
F18A C8 C7A 138(2) . . ?
F17 C8 C7A 141.5(8) . . ?
F18 C8 C7A 58.9(12) . . ?
C5 C8 C7A 52.8(9) . . ?
O3 C9 C10 108.0(4) . . ?
O3 C9 C11 109.0(4) . . ?
C10 C9 C11 109.7(4) . . ?
O3 C9 C12 112.1(4) . . ?
C10 C9 C12 109.4(4) . . ?
C11 C9 C12 108.5(4) . . ?
F21 C10 F19 110.2(6) . . ?
F21 C10 F20 109.6(6) . . ?
F19 C10 F20 109.5(6) . . ?
F21 C10 C9 109.3(5) . . ?
F19 C10 C9 110.9(6) . . ?
F20 C10 C9 107.2(5) . . ?
F25 C12 F26 108.8(5) . . ?
F25 C12 F27 109.8(5) . . ?
F26 C12 F27 108.7(6) . . ?
F25 C12 C9 110.9(5) . . ?
F26 C12 C9 109.6(5) . . ?
F27 C12 C9 109.0(5) . . ?
O4 C101 C102 112.6(4) . . ?
O4 C101 C104 103.3(5) . . ?
C102 C101 C104 112.7(4) . . ?
O4 C101 C103 108.8(4) . . ?
C102 C101 C103 110.1(4) . . ?
C104 C101 C103 109.1(4) . . ?
F104 C103 F105 108.2(5) . . ?
F104 C103 F106 106.6(5) . . ?
F105 C103 F106 105.7(4) . . ?
F104 C103 C101 110.4(4) . . ?
F105 C103 C101 112.2(4) . . ?
F106 C103 C101 113.4(5) . . ?
F107 C104 F108 101.8(8) . . ?
F107 C104 F109 102.7(8) . . ?
F108 C104 F109 114.9(8) . . ?
F107 C104 C101 114.2(6) . . ?
F108 C104 C101 112.5(6) . . ?
F109 C104 C101 110.2(6) . . ?
O5 C105 C108 112.1(4) . . ?
O5 C105 C106 113.3(4) . . ?
C108 C105 C106 109.0(4) . . ?
O5 C105 C19A 114.4(6) . . ?
C108 C105 C19A 132.9(7) . . ?
C106 C105 C19A 58.1(11) . . ?
O5 C105 C18A 78.4(5) . . ?
C108 C105 C18A 89.0(5) . . ?
C106 C105 C18A 52.4(5) . . ?
C19A C105 C18A 107.4(12) . . ?
O5 C105 C20A 114(3) . . ?
C108 C105 C20A 54.9(17) . . ?
C106 C105 C20A 133(3) . . ?
C19A C105 C20A 98(3) . . ?
C18A C105 C20A 143.9(18) . . ?
O5 C105 C107 108.0(4) . . ?
C108 C105 C107 106.8(4) . . ?
C106 C105 C107 107.3(4) . . ?
C19A C105 C107 51.0(11) . . ?
C18A C105 C107 158.4(5) . . ?
C20A C105 C107 53.5(19) . . ?
O6 C109 C111 109.5(4) . . ?
O6 C109 C112 111.4(4) . . ?
C111 C109 C112 109.5(4) . . ?
O6 C109 C110 107.6(4) . . ?
C111 C109 C110 109.4(4) . . ?
C112 C109 C110 109.4(3) . . ?
F120 C110 F119 106.9(5) . . ?
F120 C110 F121 108.2(5) . . ?
F119 C110 F121 107.6(4) . . ?
F120 C110 C109 110.7(4) . . ?
F119 C110 C109 112.4(4) . . ?
F121 C110 C109 110.9(5) . . ?
F123 C111 F124 109.7(5) . . ?
F123 C111 F122 107.8(5) . . ?
F124 C111 F122 109.3(5) . . ?
F123 C111 C109 109.0(4) . . ?
F124 C111 C109 109.9(5) . . ?
F122 C111 C109 111.1(5) . . ?
F126 C112 F125 108.9(4) . . ?
F126 C112 F127 107.6(5) . . ?
F125 C112 F127 107.7(5) . . ?
F126 C112 C109 111.7(5) . . ?
F125 C112 C109 110.7(4) . . ?
F127 C112 C109 110.2(4) . . ?
F5 C3 F4 108.5(5) . . ?
F5 C3 F6 105.7(6) . . ?
F4 C3 F6 106.0(6) . . ?
F5 C3 C1 115.7(5) . . ?
F4 C3 C1 111.0(5) . . ?
F6 C3 C1 109.4(6) . . ?
F6A C3A C1 99.0(12) . . ?
C3A F6A F9 117.6(15) . . ?
C4 F9 F37A 119.3(9) . . ?
C4 F9 F6A 87.1(8) . . ?
F37A F9 F6A 153.3(10) . . ?
F10 C6 F12 109.3(5) . . ?
F10 C6 F11 110.7(5) . . ?
F12 C6 F11 109.9(6) . . ?
F10 C6 C5 111.3(5) . . ?
F12 C6 C5 108.3(5) . . ?
F11 C6 C5 107.3(5) . . ?
F11A C6A F12A 111(3) . . ?
F11A C6A C5 105.3(16) . . ?
F12A C6A C5 105.4(16) . . ?
C6A F11A F13 106(3) . . ?
C7A C7 F14 60.1(11) . . ?
C7A C7 F15 79.8(12) . . ?
F14 C7 F15 110.5(5) . . ?
C7A C7 F13 167.8(13) . . ?
F14 C7 F13 108.5(6) . . ?
F15 C7 F13 109.8(6) . . ?
C7A C7 C5 71.4(9) . . ?
F14 C7 C5 108.3(5) . . ?
F15 C7 C5 108.8(5) . . ?
F13 C7 C5 110.8(6) . . ?
C7 F13 F11A 105.7(9) . . ?
C7A F14 C7 50.4(19) . . ?
C7 F15 C7A 43.2(14) . . ?
C7 C7A F14 70(2) . . ?
C7 C7A F15 57.0(16) . . ?
F14 C7A F15 102(2) . . ?
C7 C7A C5 69.7(13) . . ?
F14 C7A C5 113(2) . . ?
F15 C7A C5 97.5(16) . . ?
C7 C7A C8 113.8(13) . . ?
F14 C7A C8 154.5(15) . . ?
F15 C7A C8 99.9(10) . . ?
C5 C7A C8 51.6(6) . . ?
F24 C11 F22 109.5(6) . . ?
F24 C11 F23 106.9(5) . . ?
F22 C11 F23 107.9(5) . . ?
F24 C11 C9 109.8(5) . . ?
F22 C11 C9 109.8(5) . . ?
F23 C11 C9 112.8(5) . . ?
F103 C102 F30A 124.9(9) . . ?
F103 C102 F102 107.4(5) . . ?
F30A C102 F102 62.4(9) . . ?
F103 C102 F101 108.9(5) . . ?
F30A C102 F101 46.5(9) . . ?
F102 C102 F101 108.7(5) . . ?
F103 C102 C101 111.2(5) . . ?
F30A C102 C101 123.4(8) . . ?
F102 C102 C101 109.6(5) . . ?
F101 C102 C101 111.0(5) . . ?
F112 C106 F110 107.3(5) . . ?
F112 C106 F111 107.8(5) . . ?
F110 C106 F111 105.3(5) . . ?
F112 C106 C105 108.8(5) . . ?
F110 C106 C105 114.4(5) . . ?
F111 C106 C105 112.9(4) . . ?
F37A C18A F39A 92.6(10) . . ?
F37A C18A C105 130.6(13) . . ?
F39A C18A C105 124.3(15) . . ?
F37A C18A O5 94.6(11) . . ?
F39A C18A O5 109.8(12) . . ?
C105 C18A O5 45.7(4) . . ?
C18A F37A F9 149.1(14) . . ?
F114 C107 F113 106.9(5) . . ?
F114 C107 F115 107.3(5) . . ?
F113 C107 F115 108.3(5) . . ?
F114 C107 C105 110.0(4) . . ?
F113 C107 C105 110.1(5) . . ?
F115 C107 C105 113.9(5) . . ?
F40A C19A F42A 113(3) . . ?
F40A C19A C105 114.0(19) . . ?
F42A C19A C105 105.4(18) . . ?
F116 C108 F118 107.4(5) . . ?
F116 C108 F117 108.1(5) . . ?
F118 C108 F117 106.7(5) . . ?
F116 C108 C105 114.2(4) . . ?
F118 C108 C105 108.6(5) . . ?
F117 C108 C105 111.6(5) . . ?

loop_
_geom_bond_atom_site_label_1
_geom_bond_atom_site_label_2
_geom_bond_distance
_geom_bond_site_symmetry_2
_geom_bond_publ_flag
P2 C#1 1.818(7) . ?
P2 C#2 1.834(9) . ?
P2 Cl3 1.937(3) . ?
P2 Cl4 1.938(3) . ?
Cl1 C#2 1.756(8) . ?
Cl2 C#2 1.717(10) . ?
Cl5 C#1 1.721(9) . ?
Cl6 C#1 1.769(8) . ?
O1 C1 1.346(7) . ?
O1 Al1 1.678(4) . ?
O2 C5 1.340(8) . ?
O2 Al1 1.701(5) . ?
O3 C9 1.344(6) . ?
O3 Al1 1.682(4) . ?
O4 C101 1.335(7) . ?
O4 Al2 1.681(4) . ?
O5 C105 1.346(7) . ?
O5 Al2 1.719(5) . ?
O5 C18A 1.843(11) . ?
O6 C109 1.348(6) . ?
O6 Al2 1.688(4) . ?
Al1 F100 1.761(3) . ?
Al2 F100 1.761(3) . ?
C1 C2 1.536(7) . ?
C1 C3 1.542(7) . ?
C1 C3A 1.549(9) . ?
C1 C4 1.564(7) . ?
C2 F1 1.309(7) . ?
C2 F2 1.310(7) . ?
C2 F3 1.331(7) . ?
C4 F9 1.299(7) . ?
C4 F8 1.301(7) . ?
C4 F7 1.312(7) . ?
C5 C8 1.580(7) . ?
C5 C6A 1.580(9) . ?
C5 C6 1.582(7) . ?
C5 C7 1.589(7) . ?
C5 C7A 1.606(17) . ?
C8 F16 1.295(7) . ?
C8 F18A 1.304(9) . ?
C8 F17 1.306(7) . ?
C8 F18 1.311(7) . ?
C8 C7A 1.95(3) . ?
C9 C10 1.544(7) . ?
C9 C11 1.554(7) . ?
C9 C12 1.557(7) . ?
C10 F21 1.334(7) . ?
C10 F19 1.336(7) . ?
C10 F20 1.342(7) . ?
C12 F25 1.337(6) . ?
C12 F26 1.341(6) . ?
C12 F27 1.344(6) . ?
C101 C102 1.507(6) . ?
C101 C104 1.520(7) . ?
C101 C103 1.540(6) . ?
C103 F104 1.308(6) . ?
C103 F105 1.318(6) . ?
C103 F106 1.328(6) . ?
C104 F107 1.301(8) . ?
C104 F108 1.317(7) . ?
C104 F109 1.320(7) . ?
C105 C108 1.546(6) . ?
C105 C106 1.551(6) . ?
C105 C19A 1.556(9) . ?
C105 C18A 1.559(9) . ?
C105 C20A 1.559(9) . ?
C105 C107 1.573(6) . ?
C109 C111 1.541(6) . ?
C109 C112 1.542(6) . ?
C109 C110 1.543(6) . ?
C110 F120 1.322(6) . ?
C110 F119 1.328(5) . ?
C110 F121 1.327(6) . ?
C111 F123 1.346(6) . ?
C111 F124 1.349(6) . ?
C111 F122 1.352(6) . ?
C112 F126 1.340(5) . ?
C112 F125 1.346(6) . ?
C112 F127 1.348(6) . ?
C3 F5 1.279(7) . ?
C3 F4 1.280(7) . ?
C3 F6 1.284(7) . ?
C3A F6A 1.282(9) . ?
F6A F9 1.69(3) . ?
F9 F37A 1.638(19) . ?
C6 F10 1.316(6) . ?
C6 F12 1.318(7) . ?
C6 F11 1.320(7) . ?
C6A F11A 1.28(4) . ?
C6A F12A 1.34(3) . ?
F11A F13 1.48(3) . ?
C7 C7A 1.06(4) . ?
C7 F14 1.294(7) . ?
C7 F15 1.303(7) . ?
C7 F13 1.305(7) . ?
F14 C7A 1.20(3) . ?
F15 C7A 1.53(3) . ?
C11 F24 1.326(6) . ?
C11 F22 1.327(6) . ?
C11 F23 1.337(6) . ?
F101 C102 1.339(6) . ?
F102 C102 1.337(6) . ?
F103 C102 1.332(6) . ?
F30A C102 1.335(9) . ?
C106 F112 1.320(6) . ?
C106 F110 1.329(6) . ?
C106 F111 1.330(6) . ?
C18A F37A 1.282(12) . ?
C18A F39A 1.283(12) . ?
C107 F114 1.293(6) . ?
C107 F113 1.302(6) . ?
C107 F115 1.305(6) . ?
C19A F40A 1.16(3) . ?
C19A F42A 1.16(3) . ?
C108 F116 1.291(6) . ?
C108 F118 1.304(6) . ?
C108 F117 1.305(6) . ?
